data_7242819
loop_
_publ_author_name
'Sekharan, Sivakumar'
'Liu, Xuetao'
'Yang, Zhuocen'
'Liu, Xiang'
'Deng, Li'
'Ruan, Shigang'
'Abramov, Yuriy'
'Sun, GuangXu'
'Li, Sizhu'
'Zhou, Tian'
'Shi, Baime'
'Zeng, Qun'
'Zeng, Qiao'
'Chang, Chao'
'Jin, Yingdi'
'Shi, Xuekun'

_publ_section_title
;
 Selecting a stable solid form of remdesivir using microcrystal electron
 diffraction and crystal structure prediction
;
_journal_issue 28
_journal_name_full 'RSC Advances'
_journal_page_first 17408
_journal_page_last 17412
_journal_paper_doi 10.1039/D1RA03100G
_journal_volume 11
_journal_year 2021
_chemical_formula_sum 'C27 H34 N6 O8 P'
_chemical_formula_weight 601.55
_chemical_name_systematic remdesivir
_space_group_crystal_system monoclinic
_space_group_IT_number 4
_space_group_name_Hall 'P 2yb'
_space_group_name_H-M_alt 'P 1 21 1'
_atom_sites_solution_hydrogens geom
_audit_creation_method SHELXL-2018/3
_audit_update_record
;
2021-02-07 deposited with the CCDC.	2021-04-27 downloaded from the CCDC.
;
_cell_angle_alpha 90
_cell_angle_beta 100.2(6)
_cell_angle_gamma 90
_cell_formula_units_Z 2
_cell_length_a 10.51(4)
_cell_length_b 12.83(14)
_cell_length_c 11.14(10)
_cell_measurement_temperature 293(2)
_cell_volume 1478(2)
_computing_structure_refinement 'SHELXL-2018/3 (Sheldrick, 2018)'
_computing_structure_solution 'SHELXT 2018/2 (Sheldrick, 2018)'
_diffrn_ambient_temperature 80(2)
_diffrn_measured_fraction_theta_full 0.947
_diffrn_measured_fraction_theta_max 0.947
_diffrn_radiation_wavelength 0.02508
_diffrn_reflns_av_R_equivalents 0.2297
_diffrn_reflns_av_unetI/netI 0.2468
_diffrn_reflns_Laue_measured_fraction_full 0.947
_diffrn_reflns_Laue_measured_fraction_max 0.947
_diffrn_reflns_limit_h_max 11
_diffrn_reflns_limit_h_min -11
_diffrn_reflns_limit_k_max 13
_diffrn_reflns_limit_k_min -13
_diffrn_reflns_limit_l_max 11
_diffrn_reflns_limit_l_min -12
_diffrn_reflns_number 11574
_diffrn_reflns_point_group_measured_fraction_full 0.912
_diffrn_reflns_point_group_measured_fraction_max 0.912
_diffrn_reflns_theta_full 0.777
_diffrn_reflns_theta_max 0.777
_diffrn_reflns_theta_min 0.086
_exptl_absorpt_coefficient_mu 0.000
_exptl_crystal_density_diffrn 1.352
_exptl_crystal_F_000 234
_refine_diff_density_max 0.230
_refine_diff_density_min -0.217
_refine_diff_density_rms 0.067
_refine_ls_abs_structure_details
;
 All f" are zero, so absolute structure could not be determined
;
_refine_ls_extinction_method none
_refine_ls_goodness_of_fit_ref 1.020
_refine_ls_hydrogen_treatment constr
_refine_ls_matrix_type full
_refine_ls_number_parameters 360
_refine_ls_number_reflns 3562
_refine_ls_number_restraints 1
_refine_ls_restrained_S_all 1.020
_refine_ls_R_factor_all 0.2289
_refine_ls_R_factor_gt 0.1564
_refine_ls_shift/su_max 1.274
_refine_ls_shift/su_mean 0.020
_refine_ls_structure_factor_coef Fsqd
_refine_ls_weighting_details 'w=1/[\s^2^(Fo^2^)+(0.2667P)^2^] where P=(Fo^2^+2Fc^2^)/3'
_refine_ls_weighting_scheme calc
_refine_ls_wR_factor_gt 0.3590
_refine_ls_wR_factor_ref 0.4145
_reflns_Friedel_coverage 0.828
_reflns_Friedel_fraction_full 0.873
_reflns_Friedel_fraction_max 0.873
_reflns_number_gt 2006
_reflns_number_total 3562
_reflns_threshold_expression 'I > 2\s(I)'
_cod_data_source_file d1ra03100g2.cif
_cod_data_source_block temp_a_refined
_cod_original_cell_volume 1478(22)
_cod_original_sg_symbol_H-M 'P 21'
_cod_database_code 7242819
_shelx_shelxl_version_number 2018/3
_shelx_space_group_comment
;
The symmetry employed for this shelxl refinement is uniquely defined
by the following loop, which should always be used as a source of
symmetry information in preference to the above space-group names.
They are only intended as comments.
;

loop_
_space_group_symop_operation_xyz
'x, y, z'
'-x, y+1/2, -z'

loop_
_atom_site_label
_atom_site_type_symbol
_atom_site_fract_x
_atom_site_fract_y
_atom_site_fract_z
_atom_site_U_iso_or_equiv
_atom_site_adp_type
_atom_site_occupancy
_atom_site_site_symmetry_order
_atom_site_calc_flag
_atom_site_refinement_flags_posn
_atom_site_refinement_flags_adp
_atom_site_refinement_flags_occupancy
_atom_site_disorder_assembly
_atom_site_disorder_group
N2 N 0.6765(6) 0.8003(12) 0.7256(10) 0.064(5) Uani 1 1 d G . . . .
N3 N 0.7399(8) 0.7831(12) 0.8445(9) 0.079(6) Uani 1 1 d G . . . .
C00K C 0.8742(8) 0.7828(14) 0.8711(9) 0.080(7) Uani 1 1 d G . . . .
H00K H 0.916654 0.771256 0.950616 0.095 Uiso 1 1 calc R U . . .
N00B N 0.9452(6) 0.7998(14) 0.7788(11) 0.067(5) Uani 1 1 d G . . . .
C004 C 0.8818(8) 0.8171(13) 0.6599(9) 0.074(7) Uani 1 1 d G . . . .
C00H C 0.7475(8) 0.8173(13) 0.6334(8) 0.068(6) Uani 1 1 d G . . . .
C3 C -0.0843(9) 0.4441(13) 0.7931(14) 0.081(8) Uani 1 1 d G . . . .
C00V C -0.1055(13) 0.4873(13) 0.6768(14) 0.086(7) Uani 1 1 d G . . . .
H00V H -0.039661 0.487211 0.630947 0.104 Uiso 1 1 calc R U . . .
C00Q C -0.2250(16) 0.5305(16) 0.6290(14) 0.103(8) Uani 1 1 d G . . . .
H00Q H -0.239211 0.559328 0.551178 0.124 Uiso 1 1 calc R U . . .
C00R C -0.3234(13) 0.5305(17) 0.6975(18) 0.130(12) Uani 1 1 d G . . . .
H00R H -0.403385 0.559426 0.665558 0.156 Uiso 1 1 calc R U . . .
C015 C -0.3022(11) 0.4874(16) 0.8139(17) 0.107(10) Uani 1 1 d G . . . .
H015 H -0.368010 0.487407 0.859708 0.128 Uiso 1 1 calc R U . . .
C00W C -0.1826(12) 0.4442(14) 0.8617(14) 0.127(14) Uani 1 1 d G . . . .
H00W H -0.168460 0.415290 0.939480 0.152 Uiso 1 1 calc R U . . .
P001 P 0.1567(8) 0.3923(9) 0.7950(10) 0.062(3) Uani 1 1 d . . . . .
O1 O 0.2615(16) 0.877(2) 0.662(2) 0.099(7) Uani 1 1 d . . . . .
H1C H 0.243257 0.908667 0.720359 0.148 Uiso 1 1 calc R U . . .
N1 N 0.9530(18) 0.827(2) 0.575(2) 0.091(7) Uani 1 1 d . . . . .
H1A H 0.916659 0.833946 0.499589 0.109 Uiso 1 1 calc R U . . .
H1B H 1.035970 0.826546 0.594007 0.109 Uiso 1 1 calc R U . . .
C1 C 0.5300(15) 0.823(2) 0.566(2) 0.084(8) Uani 1 1 d . . . . .
H1 H 0.449378 0.831487 0.517030 0.101 Uiso 1 1 calc R U . . .
O2 O 0.0276(13) 0.3972(18) 0.850(2) 0.090(6) Uani 1 1 d . . . . .
O002 O 0.2139(16) 0.4983(16) 0.8413(17) 0.074(5) Uani 1 1 d . . . . .
C2 C 0.4577(15) 0.781(2) 0.764(2) 0.066(6) Uani 1 1 d . . . . .
O3 O 0.051(3) 0.159(2) 0.867(2) 0.108(8) Uani 1 1 d . . . . .
O4 O 0.164(3) 0.040(5) 0.763(10) 0.33(5) Uani 1 1 d . . . . .
C003 C 0.4766(15) 0.8544(15) 0.8661(18) 0.050(4) Uani 1 1 d . . . . .
N4 N 0.2419(18) 0.3018(15) 0.8779(15) 0.067(5) Uani 1 1 d . . . . .
H4 H 0.276592 0.317275 0.951580 0.080 Uiso 1 1 calc R U . . .
C4 C 0.388(2) 0.153(2) 0.905(3) 0.111(10) Uani 1 1 d . . . . .
H4A H 0.395006 0.079876 0.890498 0.167 Uiso 1 1 calc R U . . .
H4B H 0.390134 0.164999 0.990554 0.167 Uiso 1 1 calc R U . . .
H4C H 0.459692 0.188844 0.880225 0.167 Uiso 1 1 calc R U . . .
O5 O 0.4643(14) 0.6833(16) 0.8143(17) 0.068(5) Uani 1 1 d . . . . .
O006 O 0.2021(17) 0.786(2) 0.8654(19) 0.105(9) Uani 1 1 d . . . . .
H00I H 0.128187 0.803955 0.836262 0.157 Uiso 1 1 calc R U . . .
C00C C 0.5519(15) 0.7999(17) 0.6847(16) 0.055(5) Uani 1 1 d . . . . .
C00D C 0.2630(16) 0.194(2) 0.833(3) 0.091(8) Uani 1 1 d . . . . .
H00D H 0.275924 0.201400 0.748485 0.109 Uiso 1 1 calc R U . . .
N00F N 0.4949(16) 0.915(2) 0.945(2) 0.079(6) Uani 1 1 d . . . . .
C00G C 0.2453(15) 0.718(2) 0.789(3) 0.091(8) Uani 1 1 d . . . . .
H00G H 0.172194 0.678721 0.743380 0.109 Uiso 1 1 calc R U . . .
C00L C 0.3095(18) 0.7884(19) 0.6966(19) 0.070(6) Uani 1 1 d . . . . .
H00L H 0.304426 0.746807 0.622084 0.084 Uiso 1 1 calc R U . . .
C00N C 0.3459(17) 0.6448(18) 0.847(2) 0.075(7) Uani 1 1 d . . . . .
H00N H 0.351737 0.644977 0.935347 0.090 Uiso 1 1 calc R U . . .
C00P C 0.6540(18) 0.8327(19) 0.527(2) 0.077(7) Uani 1 1 d . . . . .
H00P H 0.668711 0.846247 0.448997 0.093 Uiso 1 1 calc R U . . .
C00T C -0.2888(18) 0.079(3) 0.753(3) 0.122(12) Uani 1 1 d . . . . .
H00A H -0.295256 0.058801 0.835229 0.146 Uiso 1 1 calc R U . . .
H00B H -0.276154 0.016594 0.707858 0.146 Uiso 1 1 calc R U . . .
C00U C 0.3230(19) 0.538(2) 0.798(2) 0.072(6) Uani 1 1 d . . . . .
H00C H 0.306904 0.539269 0.709611 0.087 Uiso 1 1 calc R U . . .
H00E H 0.397934 0.494681 0.825864 0.087 Uiso 1 1 calc R U . . .
O00X O 0.1483(13) 0.368(2) 0.671(2) 0.098(8) Uani 1 1 d . . . . .
C00Y C 0.152(3) 0.127(3) 0.831(3) 0.113(11) Uani 1 1 d . . . . .
C00Z C -0.138(3) 0.185(3) 0.659(3) 0.111(10) Uani 1 1 d . . . . .
H00F H -0.053736 0.218003 0.681012 0.133 Uiso 1 1 calc R U . . .
H00H H -0.199146 0.238144 0.623068 0.133 Uiso 1 1 calc R U . . .
C010 C -0.174(2) 0.146(2) 0.758(3) 0.090(7) Uani 1 1 d . . . . .
H010 H -0.194966 0.207696 0.802528 0.108 Uiso 1 1 calc R U . . .
C011 C -0.131(3) 0.092(2) 0.559(3) 0.111(10) Uani 1 1 d . . . . .
H01A H -0.103609 0.121285 0.487806 0.167 Uiso 1 1 calc R U . . .
H01B H -0.214336 0.061062 0.535747 0.167 Uiso 1 1 calc R U . . .
H01C H -0.069550 0.040409 0.594172 0.167 Uiso 1 1 calc R U . . .
C012 C -0.064(4) 0.089(3) 0.851(3) 0.138(14) Uani 1 1 d . . . . .
H01D H -0.092270 0.078880 0.928924 0.165 Uiso 1 1 calc R U . . .
H01E H -0.044246 0.022188 0.819683 0.165 Uiso 1 1 calc R U . . .
C013 C -0.423(5) 0.132(5) 0.691(5) 0.24(3) Uani 1 1 d . . . . .
H01F H -0.406480 0.197135 0.654940 0.366 Uiso 1 1 calc R U . . .
H01G H -0.475769 0.142918 0.751804 0.366 Uiso 1 1 calc R U . . .
H01H H -0.467485 0.086138 0.628801 0.366 Uiso 1 1 calc R U . . .

loop_
_atom_site_aniso_label
_atom_site_aniso_U_11
_atom_site_aniso_U_22
_atom_site_aniso_U_33
_atom_site_aniso_U_23
_atom_site_aniso_U_13
_atom_site_aniso_U_12
N2 0.047(8) 0.073(15) 0.077(12) 0.045(10) 0.024(9) 0.013(8)
N3 0.025(6) 0.100(18) 0.111(16) 0.016(12) 0.011(8) -0.004(9)
C00K 0.050(9) 0.10(2) 0.085(15) 0.055(13) -0.008(10) -0.004(11)
N00B 0.058(8) 0.060(14) 0.084(13) 0.036(10) 0.018(9) 0.022(9)
C004 0.033(8) 0.087(19) 0.111(17) 0.026(13) 0.039(11) 0.000(10)
C00H 0.029(7) 0.090(19) 0.078(14) 0.008(10) -0.008(8) 0.012(9)
C3 0.041(10) 0.070(18) 0.13(2) 0.058(14) 0.018(12) 0.006(10)
C00V 0.088(15) 0.09(2) 0.084(18) 0.000(13) 0.022(12) -0.007(14)
C00Q 0.112(18) 0.07(2) 0.12(2) 0.002(14) 0.007(17) 0.016(16)
C00R 0.10(2) 0.09(3) 0.21(4) -0.04(2) 0.07(2) 0.042(18)
C015 0.080(15) 0.11(3) 0.15(3) 0.021(19) 0.074(17) 0.024(15)
C00W 0.040(10) 0.18(3) 0.17(3) -0.10(2) 0.047(14) -0.003(14)
P001 0.040(4) 0.082(9) 0.063(7) -0.030(6) 0.012(4) 0.002(5)
O1 0.046(8) 0.14(2) 0.102(16) 0.030(15) -0.015(10) -0.005(11)
N1 0.054(9) 0.12(2) 0.099(16) -0.025(12) 0.012(10) -0.019(11)
C1 0.028(8) 0.12(2) 0.097(19) 0.024(14) -0.011(9) 0.008(10)
O2 0.035(7) 0.093(17) 0.148(18) 0.009(12) 0.036(9) -0.011(9)
O002 0.069(10) 0.073(15) 0.072(12) -0.016(8) -0.007(8) 0.024(9)
C2 0.029(8) 0.075(19) 0.092(16) 0.033(13) 0.000(9) 0.014(9)
O3 0.130(19) 0.08(2) 0.12(2) 0.001(13) 0.040(15) -0.014(16)
O4 0.076(17) 0.20(6) 0.73(15) -0.23(8) 0.11(4) -0.03(2)
C003 0.045(9) 0.031(13) 0.069(13) -0.008(10) 0.000(8) -0.010(8)
N4 0.090(11) 0.067(14) 0.045(9) -0.024(8) 0.019(8) -0.021(10)
C4 0.072(13) 0.08(3) 0.17(3) 0.007(16) -0.012(16) 0.027(14)
O5 0.049(7) 0.077(15) 0.083(12) 0.013(9) 0.023(8) 0.003(8)
O006 0.048(9) 0.17(3) 0.099(15) 0.049(15) 0.012(9) 0.058(13)
C00C 0.043(9) 0.067(15) 0.058(12) 0.010(9) 0.015(8) -0.013(9)
C00D 0.034(9) 0.10(2) 0.14(2) -0.002(15) 0.042(11) 0.007(11)
N00F 0.051(9) 0.10(2) 0.081(15) -0.020(12) 0.003(9) -0.011(10)
C00G 0.014(7) 0.11(2) 0.15(2) 0.025(16) 0.026(11) -0.004(10)
C00L 0.067(11) 0.070(17) 0.058(12) 0.030(11) -0.026(9) 0.005(11)
C00N 0.052(10) 0.06(2) 0.106(18) -0.020(12) -0.001(11) 0.011(11)
C00P 0.058(10) 0.092(19) 0.082(15) 0.018(11) 0.012(10) -0.023(11)
C00T 0.047(11) 0.19(4) 0.13(2) 0.05(2) 0.027(14) 0.001(15)
C00U 0.062(11) 0.085(19) 0.075(14) -0.004(11) 0.027(10) 0.002(11)
O00X 0.037(7) 0.12(2) 0.14(2) -0.067(15) 0.029(9) -0.010(9)
C00Y 0.091(18) 0.15(3) 0.10(2) -0.011(17) 0.018(16) 0.056(19)
C00Z 0.081(15) 0.09(3) 0.17(3) 0.01(2) 0.041(17) -0.028(15)
C010 0.076(13) 0.07(2) 0.12(2) -0.010(14) 0.007(15) -0.014(13)
C011 0.081(14) 0.10(3) 0.16(3) 0.029(19) 0.056(17) -0.003(15)
C012 0.24(4) 0.08(3) 0.075(18) -0.035(14) -0.01(2) -0.09(3)
C013 0.23(5) 0.24(8) 0.25(6) 0.04(5) -0.01(5) -0.14(5)

loop_
_atom_type_symbol
_atom_type_description
_atom_type_scat_dispersion_real
_atom_type_scat_dispersion_imag
_atom_type_scat_source
C C 0.0000 0.0000 'International Tables Vol C Tables 4.2.6.8 and 6.1.1.4'
H H 0.0000 0.0000 'International Tables Vol C Tables 4.2.6.8 and 6.1.1.4'
N N 0.0000 0.0000 'International Tables Vol C Tables 4.2.6.8 and 6.1.1.4'
O O 0.0000 0.0000 'International Tables Vol C Tables 4.2.6.8 and 6.1.1.4'
P P 0.0000 0.0000 'International Tables Vol C Tables 4.2.6.8 and 6.1.1.4'

loop_
_geom_angle_atom_site_label_1
_geom_angle_atom_site_label_2
_geom_angle_atom_site_label_3
_geom_angle
_geom_angle_site_symmetry_1
_geom_angle_site_symmetry_3
_geom_angle_publ_flag
C00C N2 N3 127.7(11) . . ?
C00C N2 C00H 112.3(11) . . ?
N3 N2 C00H 120.0 . . ?
N2 N3 C00K 120.0 . . ?
N3 C00K N00B 120.0 . . ?
C00K N00B C004 120.0 . . ?
N1 C004 C00H 122.2(12) . . ?
N1 C004 N00B 117.7(12) . . ?
C00H C004 N00B 120.0 . . ?
C004 C00H N2 120.0 . . ?
C004 C00H C00P 135.2(11) . . ?
N2 C00H C00P 104.8(11) . . ?
O2 C3 C00V 125.8(13) . . ?
O2 C3 C00W 114.2(13) . . ?
C00V C3 C00W 120.0 . . ?
O2 C3 P001 29.9(9) . . ?
C00V C3 P001 95.9(8) . . ?
C00W C3 P001 144.1(7) . . ?
C00Q C00V C3 120.0 . . ?
C00V C00Q C00R 120.0 . . ?
C00Q C00R C015 120.0 . . ?
C00R C015 C00W 120.0 . . ?
C015 C00W C3 120.0 . . ?
O00X P001 O002 118.5(15) . . ?
O00X P001 O2 118.6(13) . . ?
O002 P001 O2 98.4(11) . . ?
O00X P001 N4 109.2(14) . . ?
O002 P001 N4 107.1(12) . . ?
O2 P001 N4 103.4(13) . . ?
O00X P001 C00U 95.6(12) . . ?
O002 P001 C00U 28.7(9) . . ?
O2 P001 C00U 126.6(11) . . ?
N4 P001 C00U 101.9(11) . . ?
O00X P001 C3 99.1(10) . . ?
O002 P001 C3 95.6(10) . . ?
O2 P001 C3 25.6(9) . . ?
N4 P001 C3 127.9(9) . . ?
C00U P001 C3 118.2(9) . . ?
O00X P001 C00D 84.3(13) . . ?
O002 P001 C00D 129.4(11) . . ?
O2 P001 C00D 109.1(11) . . ?
N4 P001 C00D 26.5(8) . . ?
C00U P001 C00D 114.3(9) . . ?
C3 P001 C00D 126.6(7) . . ?
C00C C1 C00P 108.0(16) . . ?
C3 O2 P001 124.5(18) . . ?
C00U O002 P001 119.8(15) . . ?
O5 C2 C003 107(2) . . ?
O5 C2 C00C 114.0(18) . . ?
C003 C2 C00C 110.5(19) . . ?
O5 C2 C00L 102.6(17) . . ?
C003 C2 C00L 108.3(19) . . ?
C00C C2 C00L 114.1(17) . . ?
C00Y O3 C012 118(3) . . ?
N00F C003 C2 177(2) . . ?
C00D N4 P001 124.1(16) . . ?
C2 O5 C00N 115.6(16) . . ?
N2 C00C C1 109.2(14) . . ?
N2 C00C C2 122.2(16) . . ?
C1 C00C C2 128.4(16) . . ?
C00Y C00D N4 112.9(18) . . ?
C00Y C00D C4 115(3) . . ?
N4 C00D C4 108(2) . . ?
C00Y C00D P001 103.9(16) . . ?
N4 C00D P001 29.4(10) . . ?
C4 C00D P001 133.5(19) . . ?
O006 C00G C00N 116(2) . . ?
O006 C00G C00L 105(3) . . ?
C00N C00G C00L 106.6(16) . . ?
O1 C00L C2 120(2) . . ?
O1 C00L C00G 121(2) . . ?
C2 C00L C00G 98.5(14) . . ?
O5 C00N C00G 105(2) . . ?
O5 C00N C00U 108.6(17) . . ?
C00G C00N C00U 112(2) . . ?
C00H C00P C1 105.6(17) . . ?
C010 C00T C013 115(3) . . ?
O002 C00U C00N 107.5(17) . . ?
O002 C00U P001 31.5(10) . . ?
C00N C00U P001 138.7(14) . . ?
O3 C00Y O4 127(4) . . ?
O3 C00Y C00D 121(3) . . ?
O4 C00Y C00D 110(3) . . ?
C010 C00Z C011 110(3) . . ?
C00Z C010 C00T 123(3) . . ?
C00Z C010 C012 116(3) . . ?
C00T C010 C012 105(2) . . ?
O3 C012 C010 107(3) . . ?

loop_
_geom_bond_atom_site_label_1
_geom_bond_atom_site_label_2
_geom_bond_distance
_geom_bond_site_symmetry_2
_geom_bond_publ_flag
N2 C00C 1.309(19) . ?
N2 N3 1.3900 . ?
N2 C00H 1.3900 . ?
N3 C00K 1.3900 . ?
C00K N00B 1.3900 . ?
N00B C004 1.3900 . ?
C004 N1 1.32(2) . ?
C004 C00H 1.3900 . ?
C00H C00P 1.41(3) . ?
C3 O2 1.37(2) . ?
C3 C00V 1.3900 . ?
C3 C00W 1.3900 . ?
C3 P001 2.615(15) . ?
C00V C00Q 1.3900 . ?
C00Q C00R 1.3900 . ?
C00R C015 1.3900 . ?
C015 C00W 1.3900 . ?
P001 O00X 1.40(3) . ?
P001 O002 1.54(3) . ?
P001 O2 1.583(19) . ?
P001 N4 1.65(3) . ?
P001 C00U 2.56(3) . ?
P001 C00D 2.78(4) . ?
O1 C00L 1.28(3) . ?
C1 C00C 1.33(3) . ?
C1 C00P 1.45(3) . ?
O002 C00U 1.42(3) . ?
C2 O5 1.37(3) . ?
C2 C003 1.46(3) . ?
C2 C00C 1.46(3) . ?
C2 C00L 1.61(2) . ?
O3 C00Y 1.27(4) . ?
O3 C012 1.49(4) . ?
O4 C00Y 1.36(6) . ?
C003 N00F 1.16(3) . ?
N4 C00D 1.50(4) . ?
C4 C00D 1.51(3) . ?
O5 C00N 1.44(3) . ?
O006 C00G 1.35(4) . ?
C00D C00Y 1.45(4) . ?
C00G C00N 1.47(3) . ?
C00G C00L 1.61(3) . ?
C00N C00U 1.47(4) . ?
C00T C010 1.47(4) . ?
C00T C013 1.60(7) . ?
C00Z C010 1.33(4) . ?
C00Z C011 1.64(4) . ?
C010 C012 1.59(5) . ?

loop_
_geom_hbond_atom_site_label_D
_geom_hbond_atom_site_label_H
_geom_hbond_atom_site_label_A
_geom_hbond_distance_DH
_geom_hbond_distance_HA
_geom_hbond_distance_DA
_geom_hbond_angle_DHA
_geom_hbond_site_symmetry_A
_geom_hbond_publ_flag
O1 H1C O4 0.82 1.98 2.67(6) 141.4 1_565 yes
N1 H1B O1 0.86 2.44 3.28(3) 163.7 1_655 yes
N1 H1A O00X 0.86 1.95 2.80(4) 171.2 2_656 yes

loop_
_geom_torsion_atom_site_label_1
_geom_torsion_atom_site_label_2
_geom_torsion_atom_site_label_3
_geom_torsion_atom_site_label_4
_geom_torsion
_geom_torsion_site_symmetry_1
_geom_torsion_site_symmetry_2
_geom_torsion_site_symmetry_3
_geom_torsion_site_symmetry_4
_geom_torsion_publ_flag
C00C N2 N3 C00K 177.8(19) . . . . ?
C00H N2 N3 C00K 0.0 . . . . ?
N2 N3 C00K N00B 0.0 . . . . ?
N3 C00K N00B C004 0.0 . . . . ?
C00K N00B C004 N1 -176.3(16) . . . . ?
C00K N00B C004 C00H 0.0 . . . . ?
N1 C004 C00H N2 176.1(17) . . . . ?
N00B C004 C00H N2 0.0 . . . . ?
N1 C004 C00H C00P -5(2) . . . . ?
N00B C004 C00H C00P 179(2) . . . . ?
C00C N2 C00H C004 -178.1(16) . . . . ?
N3 N2 C00H C004 0.0 . . . . ?
C00C N2 C00H C00P 2.5(17) . . . . ?
N3 N2 C00H C00P -179.4(16) . . . . ?
O2 C3 C00V C00Q 178(2) . . . . ?
C00W C3 C00V C00Q 0.0 . . . . ?
P001 C3 C00V C00Q -179.0(10) . . . . ?
C3 C00V C00Q C00R 0.0 . . . . ?
C00V C00Q C00R C015 0.0 . . . . ?
C00Q C00R C015 C00W 0.0 . . . . ?
C00R C015 C00W C3 0.0 . . . . ?
O2 C3 C00W C015 -178.6(19) . . . . ?
C00V C3 C00W C015 0.0 . . . . ?
P001 C3 C00W C015 178.2(17) . . . . ?
C00V C3 O2 P001 5(3) . . . . ?
C00W C3 O2 P001 -176.3(15) . . . . ?
O00X P001 O2 C3 -44(3) . . . . ?
O002 P001 O2 C3 85(2) . . . . ?
N4 P001 O2 C3 -165(2) . . . . ?
C00U P001 O2 C3 79(3) . . . . ?
C00D P001 O2 C3 -138(2) . . . . ?
O00X P001 O002 C00U -40(2) . . . . ?
O2 P001 O002 C00U -169.7(18) . . . . ?
N4 P001 O002 C00U 83.5(19) . . . . ?
C3 P001 O002 C00U -144.0(16) . . . . ?
C00D P001 O002 C00U 67(2) . . . . ?
O00X P001 N4 C00D -21(2) . . . . ?
O002 P001 N4 C00D -150.6(16) . . . . ?
O2 P001 N4 C00D 106.0(19) . . . . ?
C00U P001 N4 C00D -121.4(16) . . . . ?
C3 P001 N4 C00D 97.7(18) . . . . ?
C003 C2 O5 C00N 84(2) . . . . ?
C00C C2 O5 C00N -153.8(18) . . . . ?
C00L C2 O5 C00N -30(3) . . . . ?
N3 N2 C00C C1 178.1(16) . . . . ?
C00H N2 C00C C1 -4(2) . . . . ?
N3 N2 C00C C2 1(3) . . . . ?
C00H N2 C00C C2 178.5(18) . . . . ?
C00P C1 C00C N2 4(3) . . . . ?
C00P C1 C00C C2 -179(2) . . . . ?
O5 C2 C00C N2 -65(3) . . . . ?
C003 C2 C00C N2 55(3) . . . . ?
C00L C2 C00C N2 178(2) . . . . ?
O5 C2 C00C C1 118(3) . . . . ?
C003 C2 C00C C1 -122(3) . . . . ?
C00L C2 C00C C1 1(4) . . . . ?
P001 N4 C00D C00Y -77(3) . . . . ?
P001 N4 C00D C4 153.8(19) . . . . ?
O5 C2 C00L O1 165(2) . . . . ?
C003 C2 C00L O1 53(3) . . . . ?
C00C C2 C00L O1 -71(3) . . . . ?
O5 C2 C00L C00G 33(2) . . . . ?
C003 C2 C00L C00G -80(2) . . . . ?
C00C C2 C00L C00G 157(2) . . . . ?
O006 C00G C00L O1 -35(3) . . . . ?
C00N C00G C00L O1 -159(2) . . . . ?
O006 C00G C00L C2 97(2) . . . . ?
C00N C00G C00L C2 -27(3) . . . . ?
C2 O5 C00N C00G 12(3) . . . . ?
C2 O5 C00N C00U 132(2) . . . . ?
O006 C00G C00N O5 -105(2) . . . . ?
C00L C00G C00N O5 12(3) . . . . ?
O006 C00G C00N C00U 137(2) . . . . ?
C00L C00G C00N C00U -106(2) . . . . ?
C004 C00H C00P C1 -179.4(16) . . . . ?
N2 C00H C00P C1 0(2) . . . . ?
C00C C1 C00P C00H -2(3) . . . . ?
P001 O002 C00U C00N 173.5(16) . . . . ?
O5 C00N C00U O002 174.2(17) . . . . ?
C00G C00N C00U O002 -70(3) . . . . ?
O5 C00N C00U P001 179.4(18) . . . . ?
C00G C00N C00U P001 -65(3) . . . . ?
C012 O3 C00Y O4 9(8) . . . . ?
C012 O3 C00Y C00D 174(3) . . . . ?
N4 C00D C00Y O3 -2(4) . . . . ?
C4 C00D C00Y O3 123(3) . . . . ?
P001 C00D C00Y O3 -31(3) . . . . ?
N4 C00D C00Y O4 166(5) . . . . ?
C4 C00D C00Y O4 -69(6) . . . . ?
P001 C00D C00Y O4 136(5) . . . . ?
C011 C00Z C010 C00T -51(4) . . . . ?
C011 C00Z C010 C012 80(3) . . . . ?
C013 C00T C010 C00Z -59(5) . . . . ?
C013 C00T C010 C012 166(3) . . . . ?
C00Y O3 C012 C010 -115(3) . . . . ?
C00Z C010 C012 O3 46(3) . . . . ?
C00T C010 C012 O3 -176(3) . . . . ?
